data_4122218
loop_
_publ_author_name
'Mendez-Arroyo, Jose'
'Barroso-Flores, Joaqu\'in'
'Lifschitz, Alejo M.'
'Sarjeant, Amy A.'
'Stern, Charlotte L.'
'Mirkin, Chad A.'

_publ_section_title
;
 A multi-state, allosterically-regulated molecular receptor with
 switchable selectivity.
;
_journal_issue 29
_journal_name_full 'Journal of the American Chemical Society'
_journal_page_first 10340
_journal_page_last 10348
_journal_paper_doi 10.1021/ja503506a
_journal_volume 136
_journal_year 2014
_chemical_formula_moiety 'C80 H82 O4 P2 Pt S2, 2(C24 H20 B)'
_chemical_formula_sum 'C128 H122 B2 O4 P2 Pt S2'
_chemical_formula_weight 2067.02
_chemical_name_systematic
;
 ?
;
_space_group_crystal_system triclinic
_space_group_IT_number 2
_space_group_name_Hall '-P 1'
_space_group_name_H-M_alt 'P -1'
_symmetry_space_group_name_Hall '-P 1'
_symmetry_space_group_name_H-M 'P -1'
_atom_sites_solution_hydrogens geom
_atom_sites_solution_primary dual
_audit_creation_date 2012-09-19
_audit_creation_method
;
  Olex2 1.2
  (compiled May  9 2012 12:37:22, GUI svn.r4230)
;
_cell_angle_alpha 100.622(4)
_cell_angle_beta 90.163(4)
_cell_angle_gamma 102.731(3)
_cell_formula_units_Z 2
_cell_length_a 12.7771(5)
_cell_length_b 13.4792(6)
_cell_length_c 35.3060(18)
_cell_measurement_reflns_used 9977
_cell_measurement_temperature 100(2)
_cell_measurement_theta_max 58.26
_cell_measurement_theta_min 3.42
_cell_volume 5823.5(5)
_computing_cell_refinement 'SAINT V7.23A (Bruker, 2005)'
_computing_data_collection 'APEX2 V2.1-4 (Bruker, 2007)'
_computing_data_reduction 'Bruker SAINT'
_computing_molecular_graphics
;
O. V. Dolomanov, L. J. Bourhis, R. J. Gildea, J. A. K. Howard and H. Puschmann,
OLEX2: a complete structure solution, refinement and analysis program.
J. Appl. Cryst. (2009). 42, 339-341.
;
_computing_publication_material
;
O. V. Dolomanov, L. J. Bourhis, R. J. Gildea, J. A. K. Howard and H. Puschmann,
OLEX2: a complete structure solution, refinement and analysis program.
J. Appl. Cryst. (2009). 42, 339-341.
;
_computing_structure_refinement
;
XLMP, G.M. Sheldrick, Acta Cryst.
(2008). A64, 112-122
;
_computing_structure_solution
;
XM, G.M. Sheldrick, Acta Cryst.
(2008). A64, 112-122
;
_diffrn_ambient_temperature 100.09
_diffrn_detector_area_resol_mean 8
_diffrn_measured_fraction_theta_full 0.955
_diffrn_measured_fraction_theta_max 0.954
_diffrn_measurement_device_type 'Bruker Kappa APEX CCD area detector'
_diffrn_measurement_method '\w and \f scans'
_diffrn_radiation_monochromator 'Quazar optics'
_diffrn_radiation_type CuK\a
_diffrn_radiation_wavelength 1.54178
_diffrn_reflns_av_R_equivalents 0.0784
_diffrn_reflns_av_unetI/netI 0.1069
_diffrn_reflns_Laue_measured_fraction_full 0.955
_diffrn_reflns_Laue_measured_fraction_max 0.954
_diffrn_reflns_limit_h_max 12
_diffrn_reflns_limit_h_min -14
_diffrn_reflns_limit_k_max 14
_diffrn_reflns_limit_k_min -14
_diffrn_reflns_limit_l_max 39
_diffrn_reflns_limit_l_min -38
_diffrn_reflns_number 32992
_diffrn_reflns_point_group_measured_fraction_full 0.955
_diffrn_reflns_point_group_measured_fraction_max 0.954
_diffrn_reflns_theta_full 59.020
_diffrn_reflns_theta_max 59.02
_diffrn_reflns_theta_min 1.27
_diffrn_source 'sealed tube'
_diffrn_standards_number 0
_exptl_absorpt_coefficient_mu 3.228
_exptl_absorpt_correction_T_max 0.7516
_exptl_absorpt_correction_T_min 0.6315
_exptl_absorpt_correction_type multi-scan
_exptl_absorpt_process_details
;
SADABS-2008/1 (Bruker,2008) was used for absorption correction.
wR2(int) was 0.0819 before and 0.0578 after correction.
The Ratio of minimum to maximum transmission is 0.8402.
The \l/2 correction factor is 0.0015.
;
_exptl_crystal_colour colourless
_exptl_crystal_colour_primary colourless
_exptl_crystal_density_diffrn 1.179
_exptl_crystal_description plate
_exptl_crystal_F_000 2144
_exptl_crystal_size_max 0.238
_exptl_crystal_size_mid 0.153
_exptl_crystal_size_min 0.03
_refine_diff_density_max 2.763
_refine_diff_density_min -3.248
_refine_diff_density_rms 0.136
_refine_ls_extinction_method none
_refine_ls_goodness_of_fit_ref 1.112
_refine_ls_hydrogen_treatment constr
_refine_ls_matrix_type full
_refine_ls_number_parameters 1354
_refine_ls_number_reflns 15995
_refine_ls_number_restraints 1372
_refine_ls_restrained_S_all 1.074
_refine_ls_R_factor_all 0.1241
_refine_ls_R_factor_gt 0.0960
_refine_ls_shift/su_max 0.000
_refine_ls_shift/su_mean 0.000
_refine_ls_structure_factor_coef Fsqd
_refine_ls_weighting_details
;
 w=1/[\s^2^(Fo^2^)+(0.0474P)^2^+82.6882P]
 where P=(Fo^2^+2Fc^2^)/3
;
_refine_ls_weighting_scheme calc
_refine_ls_wR_factor_gt 0.2176
_refine_ls_wR_factor_ref 0.2273
_reflns_Friedel_coverage 0.000
_reflns_number_gt 11576
_reflns_number_total 15995
_reflns_threshold_expression 'I > 2\s(I)'
_cod_data_source_file ja503506a_si_002.cif
_cod_data_source_block n2166
_cod_depositor_comments 'Adding full bibliography for 4122216--4122218.cif.'
_cod_database_code 4122218
_diffrn_reflns_sigmai/neti 0.1071
_refinement_special_details
;
Chemically equivalent C-O, C-C and 1,3 C-C distances were restrained to be equal 
(SADI).  Atoms C3 and C74A were refined with isotropic restraints on anisotropic
displacement paramters (ISOR).  

The enhanced rigid-bond restraint (SHELX keyword RIGU) was applied globally. 
(Acta Cryst. A68 (2012) 448-451)
;
_smtbx_masks_special_details
;
The solvent masking procedure as implemented in Olex2 was used to remove the
electronic contribution of solvent molecules from the refinement.  As the exact
solvent content is not known, only the atoms used in the refinement model are
reported in the formula here.

Total solvent accessible volume / cell = 1070.8 Ang^3^ [18.4%]
Total electron count / cell = 218.8
;
_shelx_estimated_absorpt_t_max 0.909
_shelx_estimated_absorpt_t_min 0.514
_shelx_space_group_comment
;
The symmetry employed for this shelxl refinement is uniquely defined
by the following loop, which should always be used as a source of
symmetry information in preference to the above space-group names.
They are only intended as comments.
;
_shelxl_version_number 2012-4

loop_
_space_group_symop_operation_xyz
'x, y, z'
'-x, -y, -z'

loop_
_atom_site_label
_atom_site_type_symbol
_atom_site_fract_x
_atom_site_fract_y
_atom_site_fract_z
_atom_site_U_iso_or_equiv
_atom_site_adp_type
_atom_site_occupancy
_atom_site_site_symmetry_order
_atom_site_calc_flag
_atom_site_refinement_flags
_atom_site_disorder_assembly
_atom_site_disorder_group
Pt1 Pt 0.17607(4) 0.17860(4) 0.338957(18) 0.03421(18) Uani 1 1 d D . .
S1 S 0.0871(2) 0.0026(2) 0.32490(9) 0.0378(7) Uani 1 1 d D . .
S2 S 0.0579(2) 0.2105(3) 0.29303(10) 0.0440(8) Uani 1 1 d D . .
P1 P 0.2794(2) 0.1307(2) 0.38249(9) 0.0269(7) Uani 1 1 d D . .
P2 P 0.2401(2) 0.3540(2) 0.35281(10) 0.0318(7) Uani 1 1 d D . .
O2 O 0.1044(15) -0.273(2) 0.0406(5) 0.191(8) Uani 1 1 d D . .
O4 O 0.3930(13) -0.2060(18) 0.0646(5) 0.171(7) Uani 1 1 d D . .
O1A O 0.261(8) -0.418(8) 0.073(2) 0.184(17) Uani 0.27(3) 1 d PD A 1
O3 O 0.262(3) -0.057(3) 0.0195(6) 0.157(10) Uani 0.79(6) 1 d PD B 1
O1 O 0.226(3) -0.460(3) 0.0768(10) 0.206(13) Uani 0.73(3) 1 d PD A 2
O3A O 0.227(8) -0.087(10) 0.0198(19) 0.145(16) Uani 0.21(6) 1 d PD B 2
C1 C 0.1556(10) -0.0592(9) 0.3563(4) 0.040(3) Uani 1 1 d D . .
H1A H 0.1192 -0.0583 0.3811 0.048 Uiso 1 1 calc RD . .
H1B H 0.1502 -0.1325 0.3440 0.048 Uiso 1 1 calc RD . .
C2 C 0.2739(9) -0.0051(8) 0.3643(4) 0.041(3) Uani 1 1 d D . .
H2A H 0.3137 -0.0135 0.3404 0.049 Uiso 1 1 calc RD . .
H2B H 0.3067 -0.0351 0.3837 0.049 Uiso 1 1 calc RD . .
C3 C 0.2255(7) 0.1311(7) 0.4289(3) 0.024(2) Uani 1 1 d DU . .
C4 C 0.2870(8) 0.1094(8) 0.4586(3) 0.029(2) Uani 1 1 d D . .
H4 H 0.3575 0.0998 0.4537 0.035 Uiso 1 1 calc RD . .
C5 C 0.2477(9) 0.1019(9) 0.4940(4) 0.041(3) Uani 1 1 d D . .
H5 H 0.2893 0.0850 0.5132 0.049 Uiso 1 1 calc RD . .
C6 C 0.1440(9) 0.1195(9) 0.5018(4) 0.040(3) Uani 1 1 d D . .
H6 H 0.1169 0.1185 0.5268 0.048 Uiso 1 1 calc RD . .
C7 C 0.0825(9) 0.1382(9) 0.4727(4) 0.036(3) Uani 1 1 d D . .
H7 H 0.0120 0.1477 0.4777 0.043 Uiso 1 1 calc RD . .
C8 C 0.1206(8) 0.1431(8) 0.4375(4) 0.030(2) Uani 1 1 d D . .
H8 H 0.0759 0.1548 0.4180 0.036 Uiso 1 1 calc RD . .
C9 C 0.4184(8) 0.1992(8) 0.3900(4) 0.035(2) Uani 1 1 d D . .
C10 C 0.4466(8) 0.2859(8) 0.4186(4) 0.035(3) Uani 1 1 d D . .
H10 H 0.3948 0.3043 0.4362 0.042 Uiso 1 1 calc RD . .
C11 C 0.5504(9) 0.3468(9) 0.4220(4) 0.043(3) Uani 1 1 d D . .
H11 H 0.5695 0.4078 0.4412 0.052 Uiso 1 1 calc RD . .
C12 C 0.6247(10) 0.3176(10) 0.3971(4) 0.050(3) Uani 1 1 d D . .
H12 H 0.6956 0.3594 0.3991 0.060 Uiso 1 1 calc RD . .
C13 C 0.5987(9) 0.2280(10) 0.3690(5) 0.052(3) Uani 1 1 d D . .
H13 H 0.6518 0.2077 0.3524 0.063 Uiso 1 1 calc RD . .
C14 C 0.4946(9) 0.1686(10) 0.3653(4) 0.050(3) Uani 1 1 d D . .
H14 H 0.4755 0.1076 0.3460 0.060 Uiso 1 1 calc RD . .
C15 C 0.0910(11) 0.3535(10) 0.2956(4) 0.051(3) Uani 1 1 d D . .
H15A H 0.1469 0.3724 0.2772 0.061 Uiso 1 1 calc RD . .
H15B H 0.0263 0.3766 0.2887 0.061 Uiso 1 1 calc RD . .
C16 C 0.1308(9) 0.4048(9) 0.3358(4) 0.039(3) Uani 1 1 d D . .
H16A H 0.0706 0.3947 0.3533 0.047 Uiso 1 1 calc RD . .
H16B H 0.1563 0.4802 0.3368 0.047 Uiso 1 1 calc RD . .
C17 C 0.3555(9) 0.4037(8) 0.3274(4) 0.036(3) Uani 1 1 d D . .
C18 C 0.3771(11) 0.5057(10) 0.3220(5) 0.061(4) Uani 1 1 d D . .
H18 H 0.3290 0.5485 0.3311 0.073 Uiso 1 1 calc RD . .
C19 C 0.4683(12) 0.5459(11) 0.3036(6) 0.078(6) Uani 1 1 d D . .
H19 H 0.4800 0.6142 0.2985 0.094 Uiso 1 1 calc RD . .
C20 C 0.5410(12) 0.4862(11) 0.2929(5) 0.068(5) Uani 1 1 d D . .
H20 H 0.6048 0.5142 0.2811 0.082 Uiso 1 1 calc RD . .
C21 C 0.5227(11) 0.3858(11) 0.2989(5) 0.074(5) Uani 1 1 d D . .
H21 H 0.5747 0.3458 0.2919 0.088 Uiso 1 1 calc RD . .
C22 C 0.4277(10) 0.3423(10) 0.3154(4) 0.052(4) Uani 1 1 d D . .
H22 H 0.4131 0.2720 0.3183 0.062 Uiso 1 1 calc RD . .
C23 C 0.2630(8) 0.4166(8) 0.4017(4) 0.029(2) Uani 1 1 d D . .
C24 C 0.3596(9) 0.4911(8) 0.4167(4) 0.037(3) Uani 1 1 d D . .
H24 H 0.4164 0.5087 0.4002 0.045 Uiso 1 1 calc RD . .
C25 C 0.3691(9) 0.5356(9) 0.4542(4) 0.040(3) Uani 1 1 d D . .
H25 H 0.4342 0.5834 0.4639 0.049 Uiso 1 1 calc RD . .
C26 C 0.2882(9) 0.5148(10) 0.4793(4) 0.047(3) Uani 1 1 d D . .
H26 H 0.2960 0.5509 0.5053 0.056 Uiso 1 1 calc RD . .
C27 C 0.1955(9) 0.4408(10) 0.4662(4) 0.044(3) Uani 1 1 d D . .
H27 H 0.1415 0.4218 0.4836 0.053 Uiso 1 1 calc RD . .
C28 C 0.1823(9) 0.3944(9) 0.4274(4) 0.036(3) Uani 1 1 d D . .
H28 H 0.1169 0.3466 0.4181 0.044 Uiso 1 1 calc RD . .
C29 C 0.1181(10) -0.0558(9) 0.2800(4) 0.043(3) Uani 1 1 d D . .
C30 C 0.0419(11) -0.1448(11) 0.2614(4) 0.053(3) Uani 1 1 d D . .
H30 H -0.0248 -0.1649 0.2728 0.064 Uiso 1 1 calc RD . .
C31 C 0.0622(13) -0.2013(12) 0.2278(5) 0.068(4) Uani 1 1 d D . .
H31 H 0.0085 -0.2601 0.2165 0.082 Uiso 1 1 calc RD . .
C32 C 0.1565(13) -0.1789(13) 0.2088(5) 0.068(4) Uani 1 1 d D . .
C33 C 0.2327(12) -0.0869(12) 0.2267(4) 0.059(4) Uani 1 1 d D . .
H33 H 0.2968 -0.0656 0.2139 0.071 Uiso 1 1 calc RD . .
C34 C 0.2164(10) -0.0280(10) 0.2618(4) 0.046(3) Uani 1 1 d D . .
H34 H 0.2703 0.0302 0.2735 0.056 Uiso 1 1 calc RD . .
C35 C 0.0961(10) 0.1635(10) 0.2473(4) 0.049(3) Uani 1 1 d D . .
C36 C 0.0274(10) 0.0809(11) 0.2230(4) 0.052(3) Uani 1 1 d D . .
H36 H -0.0403 0.0514 0.2320 0.062 Uiso 1 1 calc RD . .
C37 C 0.0542(12) 0.0418(13) 0.1873(5) 0.065(4) Uani 1 1 d D . .
H37 H 0.0049 -0.0144 0.1719 0.078 Uiso 1 1 calc RD . .
C38 C 0.1533(12) 0.0822(14) 0.1723(5) 0.068(4) Uani 1 1 d D C .
C39 C 0.2201(12) 0.1620(13) 0.1967(4) 0.065(4) Uani 1 1 d D . .
H39 H 0.2870 0.1924 0.1875 0.078 Uiso 1 1 calc RD . .
C40 C 0.1972(10) 0.2003(11) 0.2331(4) 0.052(3) Uani 1 1 d D . .
H40 H 0.2495 0.2523 0.2491 0.062 Uiso 1 1 calc RD . .
C41 C 0.1803(16) -0.2438(16) 0.1737(5) 0.094(5) Uani 1 1 d D A .
C42 C 0.2829(18) -0.2526(18) 0.1650(6) 0.112(7) Uani 1 1 d D . .
H42 H 0.3416 -0.2111 0.1814 0.134 Uiso 1 1 calc RD . .
C43 C 0.303(2) -0.322(3) 0.1321(8) 0.169(10) Uani 1 1 d D A .
C44 C 0.216(2) -0.379(3) 0.1075(8) 0.179(10) Uani 1 1 d D . .
C45 C 0.117(2) -0.364(3) 0.1139(8) 0.168(10) Uani 1 1 d D A .
C46 C 0.0946(18) -0.2989(18) 0.1469(6) 0.115(7) Uani 1 1 d D . .
H46 H 0.0232 -0.2915 0.1515 0.139 Uiso 1 1 calc RD A .
C47 C 0.021(2) -0.417(3) 0.0854(8) 0.189(8) Uani 1 1 d D . .
H47A H 0.0480 -0.4503 0.0612 0.227 Uiso 1 1 calc RD A .
H47B H -0.0254 -0.4730 0.0965 0.227 Uiso 1 1 calc RD . .
C48 C -0.045(3) -0.349(4) 0.0760(10) 0.194(9) Uani 1 1 d D A .
C49 C 0.004(2) -0.272(4) 0.0571(9) 0.187(8) Uani 1 1 d D A .
C50 C -0.033(3) -0.186(4) 0.0519(8) 0.181(8) Uani 1 1 d D . .
C51 C -0.136(2) -0.178(3) 0.0679(7) 0.186(9) Uani 1 1 d D C .
H51 H -0.1680 -0.1215 0.0659 0.224 Uiso 1 1 calc RD . .
C52 C -0.187(3) -0.259(3) 0.0864(8) 0.185(9) Uani 1 1 d D . .
H52 H -0.2548 -0.2564 0.0967 0.222 Uiso 1 1 calc RD C .
C53 C -0.143(3) -0.340(3) 0.0903(9) 0.193(10) Uani 1 1 d D A .
H53 H -0.1814 -0.3911 0.1033 0.231 Uiso 1 1 calc RD . .
C54 C 0.031(2) -0.095(3) 0.0377(7) 0.181(8) Uani 1 1 d D C .
H54A H -0.0144 -0.0460 0.0346 0.217 Uiso 1 1 calc RD . .
H54B H 0.0609 -0.1171 0.0125 0.217 Uiso 1 1 calc RD . .
C55 C 0.1204(17) -0.044(3) 0.0672(6) 0.145(9) Uani 1 1 d D . .
C56 C 0.2287(17) -0.026(2) 0.0572(5) 0.137(8) Uani 1 1 d D B .
C57 C 0.3095(16) 0.012(2) 0.0842(6) 0.125(8) Uani 1 1 d D . .
C58 C 0.2859(15) 0.045(2) 0.1222(5) 0.115(8) Uani 1 1 d D C .
H58 H 0.3429 0.0723 0.1412 0.138 Uiso 1 1 calc RD . .
C59 C 0.1808(14) 0.0403(18) 0.1330(5) 0.093(6) Uani 1 1 d D . .
C60 C 0.0999(16) 0.000(2) 0.1047(6) 0.117(8) Uani 1 1 d D C .
H60 H 0.0280 0.0021 0.1109 0.141 Uiso 1 1 calc RD . .
C61 C 0.4285(16) 0.014(2) 0.0767(6) 0.142(7) Uani 1 1 d D C .
H61A H 0.4343 -0.0163 0.0493 0.171 Uiso 1 1 calc RD . .
H61B H 0.4689 0.0870 0.0811 0.171 Uiso 1 1 calc RD . .
C62 C 0.482(2) -0.043(3) 0.1012(7) 0.148(7) Uani 1 1 d D . .
C63 C 0.4568(17) -0.148(3) 0.0970(7) 0.148(6) Uani 1 1 d D C .
C64 C 0.4781(19) -0.215(3) 0.1245(8) 0.146(6) Uani 1 1 d D . .
C65 C 0.5496(19) -0.144(3) 0.1547(8) 0.151(7) Uani 1 1 d D C .
H65 H 0.5761 -0.1749 0.1739 0.181 Uiso 1 1 calc RD . .
C66 C 0.5824(19) -0.041(3) 0.1586(7) 0.143(7) Uani 1 1 d D . .
H66 H 0.6316 -0.0036 0.1792 0.172 Uiso 1 1 calc RD C .
C67 C 0.5463(17) 0.010(3) 0.1337(7) 0.142(7) Uani 1 1 d D C .
H67 H 0.5654 0.0834 0.1384 0.170 Uiso 1 1 calc RD . .
C68 C 0.414(2) -0.320(3) 0.1219(8) 0.175(8) Uani 1 1 d D A .
H68A H 0.4145 -0.3590 0.0952 0.210 Uiso 1 1 calc RD . .
H68B H 0.4469 -0.3556 0.1394 0.210 Uiso 1 1 calc RD . .
C78 C 0.458(3) -0.214(3) 0.0301(8) 0.238(13) Uani 1 1 d D . .
H78A H 0.5145 -0.1494 0.0318 0.286 Uiso 1 1 calc RD . .
H78B H 0.4121 -0.2224 0.0067 0.286 Uiso 1 1 calc RD . .
C79 C 0.511(3) -0.307(3) 0.0276(10) 0.286(19) Uani 1 1 d D . .
H79A H 0.4554 -0.3711 0.0272 0.343 Uiso 1 1 calc RD . .
H79B H 0.5613 -0.2963 0.0500 0.343 Uiso 1 1 calc RD . .
C80 C 0.571(5) -0.312(5) -0.0104(14) 0.45(4) Uani 1 1 d D . .
H80A H 0.5236 -0.3585 -0.0313 0.682 Uiso 1 1 calc RD . .
H80B H 0.6352 -0.3389 -0.0073 0.682 Uiso 1 1 calc RD . .
H80C H 0.5919 -0.2428 -0.0166 0.682 Uiso 1 1 calc RD . .
C69A C 0.286(10) -0.520(9) 0.075(2) 0.20(3) Uani 0.27(3) 1 d PD A 1
H69A H 0.2408 -0.5576 0.0926 0.240 Uiso 0.27(3) 1 calc PRD A 1
H69B H 0.3628 -0.5161 0.0797 0.240 Uiso 0.27(3) 1 calc PRD A 1
C70A C 0.248(7) -0.557(11) 0.032(2) 0.20(3) Uani 0.27(3) 1 d PD A 1
H70A H 0.2176 -0.6329 0.0268 0.243 Uiso 0.27(3) 1 calc PRD A 1
H70B H 0.1917 -0.5220 0.0256 0.243 Uiso 0.27(3) 1 calc PRD A 1
C71A C 0.347(10) -0.530(10) 0.008(2) 0.22(6) Uani 0.27(3) 1 d PD A 1
H71A H 0.3799 -0.4561 0.0157 0.331 Uiso 0.27(3) 1 calc PRD A 1
H71B H 0.3258 -0.5472 -0.0191 0.331 Uiso 0.27(3) 1 calc PRD A 1
H71C H 0.3992 -0.5703 0.0136 0.331 Uiso 0.27(3) 1 calc PRD A 1
C72 C 0.095(3) -0.318(5) -0.0012(9) 0.21(3) Uani 0.74(4) 1 d PD C 1
H72A H 0.0674 -0.2745 -0.0168 0.246 Uiso 0.74(4) 1 calc PRD C 1
H72B H 0.0510 -0.3895 -0.0068 0.246 Uiso 0.74(4) 1 calc PRD C 1
C73 C 0.215(3) -0.314(6) -0.0067(13) 0.28(4) Uani 0.74(4) 1 d PD C 1
H73A H 0.2451 -0.3434 0.0135 0.333 Uiso 0.74(4) 1 calc PRD C 1
H73B H 0.2557 -0.2419 -0.0054 0.333 Uiso 0.74(4) 1 calc PRD C 1
C74 C 0.223(4) -0.379(7) -0.0468(15) 0.34(6) Uani 0.74(4) 1 d PD C 1
H74A H 0.1713 -0.3669 -0.0650 0.509 Uiso 0.74(4) 1 calc PRD C 1
H74B H 0.2063 -0.4531 -0.0452 0.509 Uiso 0.74(4) 1 calc PRD C 1
H74C H 0.2957 -0.3600 -0.0557 0.509 Uiso 0.74(4) 1 calc PRD C 1
C75 C 0.255(4) 0.021(4) -0.0044(9) 0.202(17) Uani 0.79(6) 1 d PD B 1
H75A H 0.3036 0.0878 0.0068 0.243 Uiso 0.79(6) 1 calc PRD B 1
H75B H 0.1806 0.0314 -0.0050 0.243 Uiso 0.79(6) 1 calc PRD B 1
C76 C 0.287(4) -0.017(5) -0.0456(9) 0.214(18) Uani 0.79(6) 1 d PD B 1
H76A H 0.3021 0.0412 -0.0599 0.257 Uiso 0.79(6) 1 calc PRD B 1
H76B H 0.3515 -0.0454 -0.0450 0.257 Uiso 0.79(6) 1 calc PRD B 1
C77 C 0.191(4) -0.101(6) -0.0652(16) 0.33(5) Uani 0.79(6) 1 d PD B 1
H77A H 0.1298 -0.0701 -0.0683 0.499 Uiso 0.79(6) 1 calc PRD B 1
H77B H 0.1715 -0.1541 -0.0493 0.499 Uiso 0.79(6) 1 calc PRD B 1
H77C H 0.2109 -0.1329 -0.0906 0.499 Uiso 0.79(6) 1 calc PRD B 1
C69 C 0.208(6) -0.567(4) 0.0852(15) 0.28(3) Uani 0.73(3) 1 d PD A 2
H69C H 0.1429 -0.5784 0.1005 0.337 Uiso 0.73(3) 1 calc PRD A 2
H69D H 0.2693 -0.5705 0.1015 0.337 Uiso 0.73(3) 1 calc PRD A 2
C70 C 0.193(8) -0.655(5) 0.0501(14) 0.37(5) Uani 0.73(3) 1 d PD A 2
H70C H 0.2636 -0.6595 0.0388 0.445 Uiso 0.73(3) 1 calc PRD A 2
H70D H 0.1451 -0.6444 0.0301 0.445 Uiso 0.73(3) 1 calc PRD A 2
C71 C 0.144(6) -0.755(4) 0.065(2) 0.32(4) Uani 0.73(3) 1 d PD A 2
H71D H 0.0714 -0.7838 0.0533 0.487 Uiso 0.73(3) 1 calc PRD A 2
H71E H 0.1418 -0.7401 0.0928 0.487 Uiso 0.73(3) 1 calc PRD A 2
H71F H 0.1886 -0.8061 0.0571 0.487 Uiso 0.73(3) 1 calc PRD A 2
C72A C 0.087(7) -0.359(6) 0.007(2) 0.137(19) Uani 0.26(4) 1 d PD C 2
H72C H 0.0272 -0.3521 -0.0094 0.165 Uiso 0.26(4) 1 calc PRD C 2
H72D H 0.0630 -0.4245 0.0167 0.165 Uiso 0.26(4) 1 calc PRD C 2
C73A C 0.182(8) -0.371(9) -0.019(3) 0.15(2) Uani 0.26(4) 1 d PD C 2
H73C H 0.1577 -0.3848 -0.0465 0.176 Uiso 0.26(4) 1 calc PRD C 2
H73D H 0.2393 -0.3072 -0.0138 0.176 Uiso 0.26(4) 1 calc PRD C 2
C74A C 0.222(8) -0.463(8) -0.009(4) 0.17(3) Uani 0.26(4) 1 d PDU C 2
H74D H 0.1645 -0.5256 -0.0148 0.256 Uiso 0.26(4) 1 calc PRD C 2
H74E H 0.2452 -0.4485 0.0180 0.256 Uiso 0.26(4) 1 calc PRD C 2
H74F H 0.2833 -0.4735 -0.0252 0.256 Uiso 0.26(4) 1 calc PRD C 2
C75A C 0.287(10) -0.005(11) -0.006(2) 0.15(3) Uani 0.21(6) 1 d PD B 2
H75C H 0.2376 0.0340 -0.0147 0.176 Uiso 0.21(6) 1 calc PRD B 2
H75D H 0.3497 0.0444 0.0086 0.176 Uiso 0.21(6) 1 calc PRD B 2
C76A C 0.322(6) -0.079(13) -0.039(3) 0.16(3) Uani 0.21(6) 1 d PD B 2
H76C H 0.3862 -0.0425 -0.0510 0.186 Uiso 0.21(6) 1 calc PRD B 2
H76D H 0.3386 -0.1390 -0.0304 0.186 Uiso 0.21(6) 1 calc PRD B 2
C77A C 0.227(9) -0.114(16) -0.069(3) 0.20(6) Uani 0.21(6) 1 d PD B 2
H77D H 0.2469 -0.1572 -0.0922 0.302 Uiso 0.21(6) 1 calc PRD B 2
H77E H 0.2069 -0.0534 -0.0762 0.302 Uiso 0.21(6) 1 calc PRD B 2
H77F H 0.1651 -0.1546 -0.0580 0.302 Uiso 0.21(6) 1 calc PRD B 2
C101 C 0.7279(12) -0.0886(12) 0.3269(5) 0.071(3) Uani 1 1 d D . .
C102 C 0.7238(15) -0.0177(13) 0.3592(6) 0.087(4) Uani 1 1 d D . .
H102 H 0.6733 0.0249 0.3605 0.104 Uiso 1 1 calc RD . .
C103 C 0.8007(14) -0.0073(12) 0.3929(6) 0.082(4) Uani 1 1 d D . .
H103 H 0.8007 0.0411 0.4162 0.098 Uiso 1 1 calc RD . .
C104 C 0.8683(12) -0.0701(12) 0.3881(5) 0.070(4) Uani 1 1 d D . .
H104 H 0.9228 -0.0574 0.4079 0.084 Uiso 1 1 calc RD . .
C105 C 0.8697(14) -0.1507(14) 0.3584(6) 0.082(4) Uani 1 1 d D . .
H105 H 0.9124 -0.2000 0.3585 0.099 Uiso 1 1 calc RD . .
C106 C 0.8004(13) -0.1507(15) 0.3281(6) 0.083(4) Uani 1 1 d D . .
H106 H 0.8030 -0.1998 0.3053 0.100 Uiso 1 1 calc RD . .
C107 C 0.6893(11) -0.1752(12) 0.2535(5) 0.064(3) Uani 1 1 d D . .
C108 C 0.7479(12) -0.1404(12) 0.2250(5) 0.064(4) Uani 1 1 d D . .
H108 H 0.7624 -0.0682 0.2250 0.077 Uiso 1 1 calc RD . .
C109 C 0.7882(13) -0.2018(13) 0.1960(6) 0.078(4) Uani 1 1 d D . .
H109 H 0.8286 -0.1715 0.1768 0.093 Uiso 1 1 calc RD . .
C110 C 0.7712(15) -0.3035(15) 0.1944(7) 0.105(7) Uani 1 1 d D . .
H110 H 0.7996 -0.3456 0.1742 0.126 Uiso 1 1 calc RD . .
C111 C 0.713(3) -0.3468(18) 0.2218(9) 0.177(14) Uani 1 1 d D . .
H111 H 0.6991 -0.4192 0.2213 0.213 Uiso 1 1 calc RD . .
C112 C 0.674(2) -0.2783(15) 0.2511(8) 0.142(11) Uani 1 1 d D . .
H112 H 0.6336 -0.3077 0.2705 0.170 Uiso 1 1 calc RD . .
C113 C 0.6428(10) 0.0099(10) 0.2797(4) 0.049(3) Uani 1 1 d D . .
C114 C 0.7400(11) 0.0857(10) 0.2798(4) 0.055(4) Uani 1 1 d D . .
H114 H 0.8040 0.0742 0.2902 0.066 Uiso 1 1 calc RD . .
C115 C 0.7453(12) 0.1753(10) 0.2656(5) 0.060(4) Uani 1 1 d D . .
H115 H 0.8121 0.2237 0.2663 0.072 Uiso 1 1 calc RD . .
C116 C 0.6570(12) 0.1943(11) 0.2507(5) 0.064(4) Uani 1 1 d D . .
H116 H 0.6618 0.2546 0.2398 0.077 Uiso 1 1 calc RD . .
C117 C 0.5572(13) 0.1255(11) 0.2511(5) 0.066(4) Uani 1 1 d D . .
H117 H 0.4933 0.1402 0.2419 0.080 Uiso 1 1 calc RD . .
C118 C 0.5542(11) 0.0358(10) 0.2651(4) 0.053(3) Uani 1 1 d D . .
H118 H 0.4866 -0.0112 0.2647 0.064 Uiso 1 1 calc RD . .
C119 C 0.5231(10) -0.1610(9) 0.3002(4) 0.047(3) Uani 1 1 d D . .
C120 C 0.4877(11) -0.1707(9) 0.3366(5) 0.049(3) Uani 1 1 d D . .
H120 H 0.5376 -0.1422 0.3579 0.059 Uiso 1 1 calc RD . .
C121 C 0.3839(11) -0.2196(10) 0.3443(5) 0.061(3) Uani 1 1 d D . .
H121 H 0.3638 -0.2254 0.3699 0.073 Uiso 1 1 calc RD . .
C122 C 0.3129(12) -0.2583(10) 0.3137(5) 0.064(4) Uani 1 1 d D . .
H122 H 0.2410 -0.2898 0.3181 0.077 Uiso 1 1 calc RD . .
C123 C 0.3414(11) -0.2536(10) 0.2764(5) 0.066(4) Uani 1 1 d D . .
H123 H 0.2906 -0.2828 0.2554 0.079 Uiso 1 1 calc RD . .
C124 C 0.4476(11) -0.2045(11) 0.2699(5) 0.062(4) Uani 1 1 d D . .
H124 H 0.4679 -0.2012 0.2442 0.074 Uiso 1 1 calc RD . .
B1 B 0.6460(13) -0.1007(13) 0.2912(6) 0.059(3) Uani 1 1 d D . .
C201 C 0.0106(8) -0.3477(8) 0.4092(4) 0.034(3) Uani 1 1 d D . .
C202 C 0.1138(9) -0.3639(9) 0.4145(4) 0.044(3) Uani 1 1 d D . .
H202 H 0.1257 -0.4315 0.4063 0.053 Uiso 1 1 calc RD . .
C203 C 0.1990(9) -0.2855(9) 0.4313(4) 0.043(3) Uani 1 1 d D . .
H203 H 0.2680 -0.2999 0.4337 0.051 Uiso 1 1 calc RD . .
C204 C 0.1850(8) -0.1863(8) 0.4446(4) 0.036(3) Uani 1 1 d D . .
H204 H 0.2437 -0.1322 0.4558 0.043 Uiso 1 1 calc RD . .
C205 C 0.0845(8) -0.1677(8) 0.4411(4) 0.033(3) Uani 1 1 d D . .
H205 H 0.0730 -0.1002 0.4501 0.040 Uiso 1 1 calc RD . .
C206 C -0.0007(8) -0.2471(8) 0.4244(4) 0.038(3) Uani 1 1 d D . .
H206 H -0.0700 -0.2326 0.4231 0.046 Uiso 1 1 calc RD . .
C207 C -0.0888(7) -0.5476(8) 0.4029(4) 0.030(2) Uani 1 1 d D . .
C208 C -0.1093(7) -0.6479(8) 0.3786(4) 0.031(2) Uani 1 1 d D . .
H208 H -0.1179 -0.6538 0.3515 0.037 Uiso 1 1 calc RD . .
C209 C -0.1169(8) -0.7378(9) 0.3941(4) 0.034(2) Uani 1 1 d D . .
H209 H -0.1271 -0.8033 0.3774 0.040 Uiso 1 1 calc RD . .
C210 C -0.1098(8) -0.7320(9) 0.4327(4) 0.034(2) Uani 1 1 d D . .
H210 H -0.1203 -0.7935 0.4431 0.041 Uiso 1 1 calc RD . .
C211 C -0.0870(8) -0.6355(9) 0.4573(4) 0.038(3) Uani 1 1 d D . .
H211 H -0.0791 -0.6310 0.4844 0.045 Uiso 1 1 calc RD . .
C212 C -0.0760(8) -0.5473(9) 0.4422(4) 0.033(2) Uani 1 1 d D . .
H212 H -0.0586 -0.4824 0.4595 0.040 Uiso 1 1 calc RD . .
C213 C -0.2024(9) -0.4027(9) 0.3974(5) 0.049(3) Uani 1 1 d D . .
C214 C -0.2411(10) -0.4003(10) 0.4342(5) 0.057(3) Uani 1 1 d D . .
H214 H -0.2062 -0.4282 0.4522 0.069 Uiso 1 1 calc RD . .
C215 C -0.3309(10) -0.3578(10) 0.4461(5) 0.063(4) Uani 1 1 d D . .
H215 H -0.3535 -0.3557 0.4718 0.076 Uiso 1 1 calc RD . .
C216 C -0.3832(10) -0.3208(9) 0.4212(5) 0.062(3) Uani 1 1 d D . .
H216 H -0.4428 -0.2919 0.4291 0.074 Uiso 1 1 calc RD . .
C217 C -0.3511(12) -0.3244(12) 0.3843(6) 0.077(4) Uani 1 1 d D . .
H217 H -0.3882 -0.2984 0.3663 0.093 Uiso 1 1 calc RD . .
C218 C -0.2612(11) -0.3675(10) 0.3729(5) 0.061(3) Uani 1 1 d D . .
H218 H -0.2414 -0.3719 0.3469 0.073 Uiso 1 1 calc RD . .
C219 C -0.0752(9) -0.4524(8) 0.3406(4) 0.040(2) Uani 1 1 d D . .
C220 C 0.0114(10) -0.3962(10) 0.3232(4) 0.049(3) Uani 1 1 d D . .
H220 H 0.0679 -0.3497 0.3392 0.059 Uiso 1 1 calc RD . .
C221 C 0.0173(12) -0.4060(11) 0.2841(5) 0.062(4) Uani 1 1 d D . .
H221 H 0.0767 -0.3648 0.2739 0.074 Uiso 1 1 calc RD . .
C222 C -0.0585(13) -0.4722(13) 0.2596(5) 0.077(5) Uani 1 1 d D . .
H222 H -0.0511 -0.4792 0.2325 0.092 Uiso 1 1 calc RD . .
C223 C -0.1476(12) -0.5301(11) 0.2742(5) 0.060(4) Uani 1 1 d D . .
H223 H -0.2027 -0.5757 0.2573 0.072 Uiso 1 1 calc RD . .
C224 C -0.1552(10) -0.5207(9) 0.3136(4) 0.046(3) Uani 1 1 d D . .
H224 H -0.2161 -0.5612 0.3232 0.055 Uiso 1 1 calc RD . .
B2 B -0.0890(10) -0.4394(10) 0.3864(5) 0.039(2) Uani 1 1 d D . .

loop_
_atom_site_aniso_label
_atom_site_aniso_U_11
_atom_site_aniso_U_22
_atom_site_aniso_U_33
_atom_site_aniso_U_23
_atom_site_aniso_U_13
_atom_site_aniso_U_12
Pt1 0.0169(2) 0.0221(3) 0.0624(4) 0.0106(2) 0.0039(2) -0.00063(17)
S1 0.0291(15) 0.0337(16) 0.0454(19) 0.0087(14) 0.0017(13) -0.0049(12)
S2 0.0331(16) 0.0479(19) 0.053(2) 0.0209(16) 0.0093(15) 0.0041(14)
P1 0.0194(14) 0.0136(13) 0.0486(19) 0.0075(12) 0.0035(12) 0.0042(10)
P2 0.0247(15) 0.0241(15) 0.050(2) 0.0146(13) 0.0111(13) 0.0056(12)
O2 0.107(10) 0.287(18) 0.124(11) -0.031(11) 0.012(8) -0.012(10)
O4 0.097(10) 0.281(17) 0.099(9) -0.051(10) 0.001(7) 0.038(10)
O1A 0.15(2) 0.22(3) 0.130(16) -0.070(18) 0.026(14) 0.01(2)
O3 0.088(17) 0.31(3) 0.056(8) -0.009(9) 0.014(8) 0.054(15)
O1 0.15(2) 0.24(2) 0.151(17) -0.099(17) 0.025(14) 0.004(16)
O3A 0.06(2) 0.28(3) 0.067(10) -0.019(14) 0.018(11) 0.007(18)
C1 0.045(6) 0.023(5) 0.048(7) 0.006(5) -0.001(5) -0.001(4)
C2 0.035(5) 0.020(5) 0.065(8) 0.003(4) 0.001(5) 0.004(4)
C3 0.014(4) 0.007(4) 0.053(4) 0.011(3) -0.002(3) 0.004(3)
C4 0.015(4) 0.018(5) 0.057(5) 0.014(4) -0.001(4) 0.002(4)
C5 0.030(5) 0.041(7) 0.059(6) 0.023(5) 0.004(4) 0.014(5)
C6 0.034(5) 0.031(6) 0.059(6) 0.015(5) 0.002(4) 0.014(4)
C7 0.021(5) 0.036(6) 0.057(6) 0.019(5) 0.009(4) 0.011(4)
C8 0.014(4) 0.026(6) 0.053(6) 0.014(5) 0.001(4) 0.008(4)
C9 0.017(4) 0.024(4) 0.064(6) 0.011(4) 0.002(4) 0.003(3)
C10 0.019(4) 0.023(5) 0.062(7) 0.012(4) 0.001(4) -0.001(3)
C11 0.022(5) 0.026(5) 0.079(8) 0.015(5) -0.002(4) -0.003(4)
C12 0.025(5) 0.041(6) 0.085(8) 0.021(5) 0.002(5) 0.003(4)
C13 0.019(5) 0.051(6) 0.090(9) 0.015(6) 0.004(5) 0.012(4)
C14 0.026(5) 0.049(6) 0.074(8) 0.008(5) 0.007(4) 0.011(4)
C15 0.048(7) 0.042(6) 0.069(7) 0.029(5) 0.005(5) 0.008(5)
C16 0.030(5) 0.033(5) 0.063(6) 0.025(4) 0.008(4) 0.012(4)
C17 0.026(5) 0.022(4) 0.057(7) 0.011(4) 0.012(4) -0.002(3)
C18 0.046(6) 0.033(5) 0.112(12) 0.031(6) 0.038(7) 0.010(4)
C19 0.060(7) 0.042(6) 0.145(15) 0.044(8) 0.053(9) 0.015(5)
C20 0.051(7) 0.043(6) 0.118(13) 0.030(7) 0.039(8) 0.012(5)
C21 0.047(7) 0.046(6) 0.140(15) 0.039(8) 0.052(8) 0.016(5)
C22 0.035(5) 0.035(6) 0.090(10) 0.022(6) 0.029(6) 0.010(4)
C23 0.019(4) 0.014(4) 0.057(5) 0.011(3) 0.008(3) 0.004(3)
C24 0.025(5) 0.021(5) 0.066(6) 0.009(4) 0.005(4) 0.005(4)
C25 0.025(5) 0.026(6) 0.068(6) 0.003(4) 0.002(4) 0.005(4)
C26 0.027(5) 0.045(6) 0.067(7) 0.006(5) 0.001(4) 0.010(4)
C27 0.020(5) 0.053(7) 0.056(6) 0.004(5) 0.007(4) 0.007(4)
C28 0.018(5) 0.031(6) 0.060(5) 0.010(4) 0.009(4) 0.002(4)
C29 0.043(5) 0.037(5) 0.046(5) 0.012(4) -0.001(4) 0.000(4)
C30 0.047(6) 0.051(6) 0.053(6) 0.009(5) 0.000(5) -0.007(5)
C31 0.069(7) 0.061(8) 0.062(7) 0.000(6) 0.002(6) -0.002(6)
C32 0.069(7) 0.078(7) 0.053(6) 0.009(5) -0.002(5) 0.008(5)
C33 0.053(7) 0.071(7) 0.052(6) 0.011(5) 0.006(5) 0.011(5)
C34 0.038(6) 0.053(7) 0.048(6) 0.016(5) 0.000(4) 0.004(5)
C35 0.045(6) 0.045(6) 0.057(5) 0.022(4) 0.007(4) 0.004(4)
C36 0.035(6) 0.060(7) 0.059(6) 0.013(5) 0.006(5) 0.009(5)
C37 0.048(6) 0.082(9) 0.059(7) 0.005(6) 0.006(5) 0.011(6)
C38 0.051(6) 0.096(9) 0.056(6) 0.018(5) 0.006(5) 0.015(6)
C39 0.048(7) 0.090(9) 0.055(6) 0.022(6) 0.011(5) 0.007(6)
C40 0.035(5) 0.070(8) 0.054(6) 0.031(5) 0.008(4) 0.004(5)
C41 0.091(8) 0.103(11) 0.067(7) -0.011(7) 0.006(6) 0.003(7)
C42 0.095(8) 0.139(15) 0.078(10) -0.022(10) 0.008(7) 0.013(8)
C43 0.112(9) 0.219(18) 0.127(12) -0.077(13) 0.018(7) 0.023(8)
C44 0.123(10) 0.23(2) 0.123(13) -0.079(13) 0.011(8) 0.011(9)
C45 0.120(10) 0.22(2) 0.103(11) -0.075(13) 0.003(8) 0.002(10)
C46 0.101(9) 0.146(16) 0.066(9) -0.023(9) 0.002(7) -0.007(8)
C47 0.121(12) 0.287(17) 0.093(13) -0.058(11) -0.002(10) -0.018(10)
C48 0.105(12) 0.305(18) 0.115(16) -0.029(13) 0.006(10) -0.019(11)
C49 0.098(11) 0.304(17) 0.099(13) -0.036(11) -0.006(10) -0.019(10)
C50 0.100(11) 0.311(17) 0.078(14) -0.031(11) 0.004(9) -0.013(9)
C51 0.099(12) 0.32(2) 0.085(16) -0.033(13) 0.004(10) -0.017(11)
C52 0.096(13) 0.31(2) 0.088(17) -0.036(14) 0.001(11) -0.025(12)
C53 0.098(12) 0.30(2) 0.111(18) -0.038(15) -0.002(11) -0.028(11)
C54 0.089(10) 0.326(18) 0.082(11) -0.018(10) 0.001(8) -0.001(10)
C55 0.071(7) 0.27(2) 0.065(8) -0.020(10) 0.010(6) 0.025(8)
C56 0.071(7) 0.26(2) 0.059(7) -0.010(8) 0.011(5) 0.026(8)
C57 0.063(7) 0.24(2) 0.055(7) -0.007(8) 0.015(5) 0.024(8)
C58 0.060(7) 0.21(2) 0.057(7) -0.001(9) 0.014(6) 0.025(8)
C59 0.060(7) 0.156(15) 0.056(6) 0.007(7) 0.010(5) 0.020(7)
C60 0.064(8) 0.21(2) 0.063(7) -0.002(9) 0.006(6) 0.028(9)
C61 0.062(8) 0.261(18) 0.078(11) -0.031(10) 0.017(7) 0.032(9)
C62 0.078(11) 0.258(14) 0.082(11) -0.040(9) 0.007(8) 0.045(9)
C63 0.070(11) 0.255(14) 0.093(10) -0.044(9) 0.017(7) 0.046(9)
C64 0.077(11) 0.241(14) 0.092(11) -0.049(9) 0.014(8) 0.044(8)
C65 0.082(12) 0.239(16) 0.106(12) -0.041(11) 0.007(9) 0.043(10)
C66 0.081(13) 0.238(16) 0.083(12) -0.042(11) -0.002(10) 0.038(11)
C67 0.070(11) 0.250(16) 0.083(11) -0.034(10) 0.013(8) 0.044(10)
C68 0.118(10) 0.244(15) 0.126(16) -0.054(11) 0.024(9) 0.034(9)
C78 0.14(2) 0.41(4) 0.113(13) -0.067(15) 0.026(13) 0.06(2)
C79 0.19(3) 0.45(4) 0.18(3) -0.08(2) 0.02(2) 0.11(3)
C80 0.48(8) 0.66(8) 0.28(4) 0.02(5) 0.19(6) 0.29(7)
C69A 0.21(7) 0.23(4) 0.13(3) -0.05(2) 0.07(3) 0.04(4)
C70A 0.24(8) 0.20(4) 0.12(3) -0.04(3) 0.07(3) 0.00(3)
C71A 0.26(9) 0.20(11) 0.13(4) -0.08(4) 0.08(4) -0.03(6)
C72 0.15(2) 0.28(6) 0.123(14) -0.03(2) 0.024(13) -0.02(2)
C73 0.15(2) 0.44(9) 0.15(3) -0.10(4) 0.022(16) 0.00(3)
C74 0.17(3) 0.55(12) 0.18(4) -0.16(6) 0.02(3) 0.02(5)
C75 0.17(4) 0.37(3) 0.091(14) 0.042(18) 0.054(18) 0.11(3)
C76 0.14(3) 0.44(5) 0.087(14) 0.036(19) 0.042(16) 0.13(4)
C77 0.16(4) 0.60(8) 0.16(3) -0.09(4) 0.09(3) 0.06(5)
C69 0.30(8) 0.25(2) 0.24(3) -0.077(19) 0.07(3) 0.03(2)
C70 0.48(13) 0.26(3) 0.28(4) -0.11(2) 0.07(4) 0.04(3)
C71 0.30(8) 0.27(3) 0.34(6) -0.07(3) 0.01(6) 0.05(3)
C72A 0.13(3) 0.21(3) 0.06(2) 0.038(19) -0.006(15) 0.012(19)
C73A 0.14(4) 0.18(3) 0.10(3) 0.03(2) 0.02(2) 0.00(3)
C74A 0.16(3) 0.19(3) 0.16(4) 0.038(17) 0.011(19) 0.01(2)
C75A 0.05(5) 0.29(4) 0.042(17) -0.025(18) -0.017(18) -0.03(3)
C76A 0.03(4) 0.29(6) 0.07(2) -0.05(3) 0.00(2) -0.07(4)
C77A 0.03(4) 0.41(13) 0.07(3) -0.08(6) 0.00(3) -0.05(6)
C101 0.047(6) 0.054(7) 0.107(7) 0.046(5) -0.010(5) -0.023(5)
C102 0.085(9) 0.056(8) 0.116(9) 0.040(6) -0.020(7) -0.008(7)
C103 0.070(9) 0.048(8) 0.122(10) 0.031(7) -0.014(7) -0.010(6)
C104 0.052(8) 0.050(7) 0.102(10) 0.032(6) -0.009(7) -0.015(5)
C105 0.070(9) 0.066(8) 0.110(10) 0.028(7) -0.014(7) 0.004(7)
C106 0.056(8) 0.089(9) 0.108(10) 0.050(7) -0.006(6) -0.005(6)
C107 0.043(7) 0.061(6) 0.095(7) 0.027(5) 0.006(6) 0.013(5)
C108 0.051(8) 0.056(7) 0.079(8) 0.015(6) -0.001(6) -0.003(6)
C109 0.053(9) 0.074(7) 0.095(10) 0.006(7) 0.007(7) -0.001(6)
C110 0.086(13) 0.076(8) 0.149(14) 0.017(7) 0.060(12) 0.011(7)
C111 0.24(3) 0.074(9) 0.228(19) 0.041(9) 0.17(2) 0.049(10)
C112 0.19(2) 0.065(7) 0.189(16) 0.049(7) 0.126(18) 0.042(8)
C113 0.044(5) 0.040(5) 0.058(8) 0.017(5) 0.005(5) -0.003(4)
C114 0.047(6) 0.038(5) 0.078(10) 0.020(6) 0.008(6) -0.004(4)
C115 0.058(6) 0.038(6) 0.082(10) 0.021(6) 0.013(6) -0.002(5)
C116 0.061(6) 0.040(6) 0.090(11) 0.018(7) 0.007(6) 0.001(5)
C117 0.062(7) 0.053(7) 0.083(11) 0.025(7) -0.003(6) 0.000(5)
C118 0.047(6) 0.042(6) 0.067(9) 0.014(6) 0.003(5) 0.000(5)
C119 0.034(5) 0.028(6) 0.080(7) 0.020(5) 0.004(4) 0.004(4)
C120 0.047(6) 0.026(6) 0.083(7) 0.022(5) 0.012(5) 0.018(5)
C121 0.049(6) 0.033(7) 0.111(9) 0.027(6) 0.024(5) 0.023(5)
C122 0.045(6) 0.037(7) 0.120(9) 0.033(6) 0.017(5) 0.016(5)
C123 0.045(6) 0.036(7) 0.113(9) 0.024(6) 0.002(5) -0.007(5)
C124 0.043(6) 0.054(8) 0.086(8) 0.027(6) -0.002(5) -0.006(5)
B1 0.039(5) 0.049(6) 0.091(7) 0.029(5) 0.004(4) 0.000(4)
C201 0.015(4) 0.015(4) 0.072(7) 0.009(4) 0.006(4) 0.001(3)
C202 0.020(4) 0.025(5) 0.085(9) 0.002(5) 0.005(4) 0.010(3)
C203 0.017(5) 0.028(5) 0.083(9) 0.007(5) 0.003(5) 0.007(3)
C204 0.019(4) 0.025(5) 0.065(8) 0.010(5) 0.003(4) 0.005(3)
C205 0.021(4) 0.008(4) 0.073(8) 0.014(4) 0.006(4) 0.002(3)
C206 0.018(4) 0.015(4) 0.080(8) 0.008(4) 0.006(5) 0.000(3)
C207 0.007(5) 0.021(4) 0.059(5) 0.006(3) 0.006(4) 0.002(3)
C208 0.009(5) 0.025(4) 0.058(6) 0.009(4) 0.006(4) 0.003(3)
C209 0.012(5) 0.029(5) 0.059(6) 0.011(4) 0.006(4) 0.002(4)
C210 0.014(5) 0.032(5) 0.056(5) 0.011(4) 0.007(4) 0.001(4)
C211 0.018(5) 0.034(4) 0.059(6) 0.010(4) -0.001(5) -0.001(4)
C212 0.011(5) 0.029(5) 0.059(5) 0.005(4) 0.006(4) 0.003(4)
C213 0.020(5) 0.026(6) 0.095(7) 0.003(5) 0.005(4) 0.001(4)
C214 0.028(6) 0.045(7) 0.100(8) 0.010(6) 0.013(5) 0.013(5)
C215 0.023(6) 0.038(7) 0.121(9) -0.001(6) 0.012(5) 0.006(5)
C216 0.028(6) 0.025(6) 0.125(9) -0.008(6) 0.003(6) 0.007(5)
C217 0.048(7) 0.059(9) 0.125(10) -0.001(7) 0.003(6) 0.027(7)
C218 0.039(6) 0.042(7) 0.102(8) 0.003(6) 0.000(5) 0.019(5)
C219 0.029(5) 0.022(5) 0.072(5) 0.015(4) -0.003(4) 0.006(4)
C220 0.034(6) 0.043(7) 0.074(6) 0.026(5) -0.003(5) 0.003(5)
C221 0.050(7) 0.061(8) 0.077(7) 0.034(6) 0.001(5) 0.001(6)
C222 0.065(8) 0.087(10) 0.074(8) 0.033(6) -0.005(6) -0.005(7)
C223 0.058(7) 0.049(7) 0.071(6) 0.018(5) -0.004(5) 0.003(6)
C224 0.040(6) 0.027(6) 0.071(6) 0.015(5) -0.006(5) 0.002(4)
B2 0.021(5) 0.021(5) 0.074(5) 0.012(4) 0.001(4) 0.000(3)

loop_
_atom_type_symbol
_atom_type_description
_atom_type_scat_dispersion_real
_atom_type_scat_dispersion_imag
_atom_type_scat_source
C C 0.0181 0.0091 'International Tables Vol C Tables 4.2.6.8 and 6.1.1.4'
H H 0.0000 0.0000 'International Tables Vol C Tables 4.2.6.8 and 6.1.1.4'
B B 0.0090 0.0039 'International Tables Vol C Tables 4.2.6.8 and 6.1.1.4'
O O 0.0492 0.0322 'International Tables Vol C Tables 4.2.6.8 and 6.1.1.4'
P P 0.2955 0.4335 'International Tables Vol C Tables 4.2.6.8 and 6.1.1.4'
Pt Pt -4.5932 6.9264 'International Tables Vol C Tables 4.2.6.8 and 6.1.1.4'
S S 0.3331 0.5567 'International Tables Vol C Tables 4.2.6.8 and 6.1.1.4'

loop_
_geom_angle_atom_site_label_1
_geom_angle_atom_site_label_2
_geom_angle_atom_site_label_3
_geom_angle
S1 Pt1 S2 88.54(11)
P1 Pt1 S1 85.58(10)
P1 Pt1 S2 174.06(11)
P2 Pt1 S1 172.33(11)
P2 Pt1 S2 86.05(11)
P2 Pt1 P1 99.73(11)
C1 S1 Pt1 104.7(4)
C29 S1 Pt1 110.9(4)
C29 S1 C1 101.1(6)
C15 S2 Pt1 106.0(5)
C35 S2 Pt1 108.2(5)
C35 S2 C15 102.9(6)
C2 P1 Pt1 105.0(5)
C3 P1 Pt1 114.5(3)
C3 P1 C2 103.3(5)
C3 P1 C9 106.9(5)
C9 P1 Pt1 117.4(4)
C9 P1 C2 108.8(5)
C16 P2 Pt1 103.7(4)
C17 P2 Pt1 115.9(4)
C17 P2 C16 105.7(6)
C23 P2 Pt1 118.7(4)
C23 P2 C16 103.7(6)
C23 P2 C17 107.4(5)
C49 O2 C72 113(2)
C49 O2 C72A 107(4)
C63 O4 C78 110(2)
C44 O1A C69A 110(7)
C56 O3 C75 111(3)
C44 O1 C69 118(4)
C56 O3A C75A 104(7)
S1 C1 H1A 109.2
S1 C1 H1B 109.2
H1A C1 H1B 107.9
C2 C1 S1 112.1(8)
C2 C1 H1A 109.2
C2 C1 H1B 109.2
P1 C2 H2A 110.3
P1 C2 H2B 110.3
C1 C2 P1 107.2(8)
C1 C2 H2A 110.3
C1 C2 H2B 110.3
H2A C2 H2B 108.5
C4 C3 P1 118.8(8)
C8 C3 P1 124.2(9)
C8 C3 C4 116.8(10)
C3 C4 H4 119.1
C5 C4 C3 121.8(10)
C5 C4 H4 119.1
C4 C5 H5 120.4
C4 C5 C6 119.1(12)
C6 C5 H5 120.4
C5 C6 H6 120.3
C7 C6 C5 119.4(12)
C7 C6 H6 120.3
C6 C7 H7 119.4
C8 C7 C6 121.2(11)
C8 C7 H7 119.4
C3 C8 H8 119.2
C7 C8 C3 121.5(11)
C7 C8 H8 119.2
C10 C9 P1 119.5(9)
C10 C9 C14 120.5(10)
C14 C9 P1 119.9(10)
C9 C10 H10 119.8
C9 C10 C11 120.4(12)
C11 C10 H10 119.8
C10 C11 H11 120.5
C12 C11 C10 119.0(12)
C12 C11 H11 120.5
C11 C12 H12 119.3
C11 C12 C13 121.3(12)
C13 C12 H12 119.3
C12 C13 H13 120.3
C14 C13 C12 119.5(13)
C14 C13 H13 120.3
C9 C14 H14 120.4
C13 C14 C9 119.3(13)
C13 C14 H14 120.4
S2 C15 H15A 110.0
S2 C15 H15B 110.0
H15A C15 H15B 108.4
C16 C15 S2 108.4(9)
C16 C15 H15A 110.0
C16 C15 H15B 110.0
P2 C16 H16A 109.1
P2 C16 H16B 109.1
C15 C16 P2 112.6(9)
C15 C16 H16A 109.1
C15 C16 H16B 109.1
H16A C16 H16B 107.8
C18 C17 P2 120.4(9)
C22 C17 P2 119.8(9)
C22 C17 C18 119.6(10)
C17 C18 H18 119.6
C19 C18 C17 120.8(12)
C19 C18 H18 119.6
C18 C19 H19 120.3
C20 C19 C18 119.3(13)
C20 C19 H19 120.3
C19 C20 H20 119.7
C19 C20 C21 120.7(13)
C21 C20 H20 119.7
C20 C21 H21 119.8
C20 C21 C22 120.4(13)
C22 C21 H21 119.8
C17 C22 C21 119.0(12)
C17 C22 H22 120.5
C21 C22 H22 120.5
C24 C23 P2 123.9(9)
C28 C23 P2 118.5(8)
C28 C23 C24 117.5(11)
C23 C24 H24 120.2
C25 C24 C23 119.7(11)
C25 C24 H24 120.2
C24 C25 H25 118.7
C24 C25 C26 122.6(12)
C26 C25 H25 118.7
C25 C26 H26 120.3
C25 C26 C27 119.4(13)
C27 C26 H26 120.3
C26 C27 H27 120.3
C26 C27 C28 119.4(12)
C28 C27 H27 120.3
C23 C28 H28 119.4
C27 C28 C23 121.3(11)
C27 C28 H28 119.4
C30 C29 S1 116.4(10)
C30 C29 C34 117.6(13)
C34 C29 S1 125.7(10)
C29 C30 H30 119.4
C31 C30 C29 121.2(13)
C31 C30 H30 119.4
C30 C31 H31 118.0
C30 C31 C32 124.1(15)
C32 C31 H31 118.0
C31 C32 C33 115.3(15)
C31 C32 C41 123.6(16)
C33 C32 C41 121.1(15)
C32 C33 H33 118.7
C34 C33 C32 122.6(14)
C34 C33 H33 118.7
C29 C34 H34 120.4
C33 C34 C29 119.2(12)
C33 C34 H34 120.4
C36 C35 S2 120.3(10)
C36 C35 C40 116.2(13)
C40 C35 S2 123.5(11)
C35 C36 H36 118.9
C37 C36 C35 122.1(13)
C37 C36 H36 118.9
C36 C37 H37 119.1
C36 C37 C38 121.7(15)
C38 C37 H37 119.1
C37 C38 C59 121.3(16)
C39 C38 C37 115.2(15)
C39 C38 C59 123.5(15)
C38 C39 H39 117.8
C40 C39 C38 124.5(14)
C40 C39 H39 117.8
C35 C40 H40 119.9
C39 C40 C35 120.2(14)
C39 C40 H40 119.9
C42 C41 C32 122.5(18)
C42 C41 C46 118.5(19)
C46 C41 C32 119.0(19)
C41 C42 H42 119.4
C41 C42 C43 121(2)
C43 C42 H42 119.4
C42 C43 C68 119(2)
C44 C43 C42 119(2)
C44 C43 C68 122(2)
C43 C44 O1A 106(5)
C43 C44 O1 122(3)
C45 C44 O1A 130(6)
C45 C44 O1 117(3)
C45 C44 C43 121(2)
C44 C45 C46 122(2)
C44 C45 C47 122(2)
C46 C45 C47 116(3)
C41 C46 H46 120.5
C45 C46 C41 119(2)
C45 C46 H46 120.5
C45 C47 H47A 108.5
C45 C47 H47B 108.5
H47A C47 H47B 107.5
C48 C47 C45 115(3)
C48 C47 H47A 108.5
C48 C47 H47B 108.5
C49 C48 C47 117(3)
C53 C48 C47 127(4)
C53 C48 C49 115(5)
C48 C49 O2 121(4)
C48 C49 C50 127(3)
C50 C49 O2 112(4)
C49 C50 C51 116(4)
C49 C50 C54 125(3)
C51 C50 C54 118(4)
C50 C51 H51 122.0
C52 C51 C50 116(4)
C52 C51 H51 122.0
C51 C52 H52 118.3
C53 C52 C51 123(4)
C53 C52 H52 118.3
C48 C53 H53 118.9
C52 C53 C48 122(5)
C52 C53 H53 118.9
C50 C54 H54A 110.3
C50 C54 H54B 110.3
C50 C54 C55 107(3)
H54A C54 H54B 108.6
C55 C54 H54A 110.3
C55 C54 H54B 110.3
C56 C55 C54 121(2)
C60 C55 C54 121(2)
C60 C55 C56 117(2)
C55 C56 O3 123(2)
C55 C56 O3A 105(5)
C57 C56 O3 115(2)
C57 C56 O3A 130(5)
C57 C56 C55 121.4(18)
C56 C57 C58 119.4(18)
C56 C57 C61 124.3(18)
C58 C57 C61 116.1(18)
C57 C58 H58 119.3
C59 C58 C57 121.4(19)
C59 C58 H58 119.3
C58 C59 C38 122.8(17)
C60 C59 C38 119.3(16)
C60 C59 C58 117.8(18)
C55 C60 H60 119.0
C59 C60 C55 122.0(19)
C59 C60 H60 119.0
C57 C61 H61A 108.5
C57 C61 H61B 108.5
H61A C61 H61B 107.5
C62 C61 C57 115(2)
C62 C61 H61A 108.5
C62 C61 H61B 108.5
C63 C62 C61 123(3)
C63 C62 C67 116(3)
C67 C62 C61 121(3)
O4 C63 C64 112(3)
C62 C63 O4 118(3)
C62 C63 C64 129(2)
C65 C64 C63 105(3)
C65 C64 C68 133(3)
C68 C64 C63 121(3)
C64 C65 H65 116.3
C66 C65 C64 127(3)
C66 C65 H65 116.3
C65 C66 H66 119.5
C65 C66 C67 121(3)
C67 C66 H66 119.5
C62 C67 H67 119.4
C66 C67 C62 121(3)
C66 C67 H67 119.4
C43 C68 C64 113(3)
C43 C68 H68A 109.1
C43 C68 H68B 109.1
C64 C68 H68A 109.1
C64 C68 H68B 109.1
H68A C68 H68B 107.8
O4 C78 H78A 109.7
O4 C78 H78B 109.7
O4 C78 C79 110(3)
H78A C78 H78B 108.2
C79 C78 H78A 109.7
C79 C78 H78B 109.7
C78 C79 H79A 110.6
C78 C79 H79B 110.6
C78 C79 C80 106(2)
H79A C79 H79B 108.7
C80 C79 H79A 110.6
C80 C79 H79B 110.6
C79 C80 H80A 109.5
C79 C80 H80B 109.5
C79 C80 H80C 109.5
H80A C80 H80B 109.5
H80A C80 H80C 109.5
H80B C80 H80C 109.5
O1A C69A H69A 113.8
O1A C69A H69B 113.8
O1A C69A C70A 89(7)
H69A C69A H69B 111.0
C70A C69A H69A 113.8
C70A C69A H69B 113.8
C69A C70A H70A 110.4
C69A C70A H70B 110.4
H70A C70A H70B 108.6
C71A C70A C69A 106(3)
C71A C70A H70A 110.4
C71A C70A H70B 110.4
C70A C71A H71A 109.5
C70A C71A H71B 109.5
C70A C71A H71C 109.5
H71A C71A H71B 109.5
H71A C71A H71C 109.5
H71B C71A H71C 109.5
O2 C72 H72A 112.3
O2 C72 H72B 112.3
O2 C72 C73 97(3)
H72A C72 H72B 109.9
C73 C72 H72A 112.3
C73 C72 H72B 112.3
C72 C73 H73A 110.5
C72 C73 H73B 110.5
C72 C73 C74 106(2)
H73A C73 H73B 108.6
C74 C73 H73A 110.5
C74 C73 H73B 110.5
C73 C74 H74A 109.5
C73 C74 H74B 109.5
C73 C74 H74C 109.5
H74A C74 H74B 109.5
H74A C74 H74C 109.5
H74B C74 H74C 109.5
O3 C75 H75A 109.8
O3 C75 H75B 109.8
O3 C75 C76 110(3)
H75A C75 H75B 108.2
C76 C75 H75A 109.8
C76 C75 H75B 109.8
C75 C76 H76A 110.4
C75 C76 H76B 110.4
H76A C76 H76B 108.6
C77 C76 C75 107(2)
C77 C76 H76A 110.4
C77 C76 H76B 110.4
C76 C77 H77A 109.5
C76 C77 H77B 109.5
C76 C77 H77C 109.5
H77A C77 H77B 109.5
H77A C77 H77C 109.5
H77B C77 H77C 109.5
O1 C69 H69C 108.2
O1 C69 H69D 108.2
O1 C69 C70 116(4)
H69C C69 H69D 107.4
C70 C69 H69C 108.2
C70 C69 H69D 108.2
C69 C70 H70C 110.4
C69 C70 H70D 110.4
C69 C70 C71 107(2)
H70C C70 H70D 108.6
C71 C70 H70C 110.4
C71 C70 H70D 110.4
C70 C71 H71D 109.5
C70 C71 H71E 109.5
C70 C71 H71F 109.5
H71D C71 H71E 109.5
H71D C71 H71F 109.5
H71E C71 H71F 109.5
O2 C72A H72C 107.7
O2 C72A H72D 107.7
O2 C72A C73A 118(7)
H72C C72A H72D 107.1
C73A C72A H72C 107.7
C73A C72A H72D 107.7
C72A C73A H73C 110.5
C72A C73A H73D 110.5
H73C C73A H73D 108.6
C74A C73A C72A 106(3)
C74A C73A H73C 110.5
C74A C73A H73D 110.5
C73A C74A H74D 109.5
C73A C74A H74E 109.5
C73A C74A H74F 109.5
H74D C74A H74E 109.5
H74D C74A H74F 109.5
H74E C74A H74F 109.5
O3A C75A H75C 111.7
O3A C75A H75D 111.7
H75C C75A H75D 109.4
C76A C75A O3A 101(8)
C76A C75A H75C 111.7
C76A C75A H75D 111.7
C75A C76A H76C 110.5
C75A C76A H76D 110.5
H76C C76A H76D 108.6
C77A C76A C75A 106(3)
C77A C76A H76C 110.5
C77A C76A H76D 110.5
C76A C77A H77D 109.5
C76A C77A H77E 109.5
C76A C77A H77F 109.5
H77D C77A H77E 109.5
H77D C77A H77F 109.5
H77E C77A H77F 109.5
C102 C101 C106 116.5(18)
C102 C101 B1 119.4(17)
C106 C101 B1 124.1(18)
C101 C102 H102 120.5
C101 C102 C103 119.1(18)
C103 C102 H102 120.5
C102 C103 H103 122.1
C104 C103 C102 115.8(19)
C104 C103 H103 122.1
C103 C104 H104 115.8
C103 C104 C105 128.4(18)
C105 C104 H104 115.8
C104 C105 H105 124.5
C104 C105 C106 111.0(18)
C106 C105 H105 124.5
C101 C106 H106 115.8
C105 C106 C101 128(2)
C105 C106 H106 115.8
C108 C107 B1 125.7(14)
C112 C107 C108 113.1(17)
C112 C107 B1 121.0(15)
C107 C108 H108 117.7
C107 C108 C109 124.7(16)
C109 C108 H108 117.7
C108 C109 H109 119.7
C110 C109 C108 120.6(18)
C110 C109 H109 119.7
C109 C110 H110 120.2
C109 C110 C111 120(2)
C111 C110 H110 120.2
C110 C111 H111 121.7
C110 C111 C112 117(2)
C112 C111 H111 121.7
C107 C112 C111 125.3(19)
C107 C112 H112 117.4
C111 C112 H112 117.4
C114 C113 B1 119.8(12)
C118 C113 C114 113.8(12)
C118 C113 B1 125.9(11)
C113 C114 H114 118.6
C115 C114 C113 122.9(14)
C115 C114 H114 118.6
C114 C115 H115 119.8
C116 C115 C114 120.4(13)
C116 C115 H115 119.8
C115 C116 H116 120.0
C115 C116 C117 120.1(14)
C117 C116 H116 120.0
C116 C117 H117 120.8
C118 C117 C116 118.4(15)
C118 C117 H117 120.8
C113 C118 C117 124.4(13)
C113 C118 H118 117.8
C117 C118 H118 117.8
C120 C119 C124 115.7(12)
C120 C119 B1 124.7(13)
C124 C119 B1 119.6(14)
C119 C120 H120 117.7
C119 C120 C121 124.7(15)
C121 C120 H120 117.7
C120 C121 H121 121.5
C122 C121 C120 116.9(16)
C122 C121 H121 121.5
C121 C122 H122 118.8
C121 C122 C123 122.4(14)
C123 C122 H122 118.8
C122 C123 H123 120.6
C122 C123 C124 118.8(16)
C124 C123 H123 120.6
C119 C124 C123 121.5(16)
C119 C124 H124 119.3
C123 C124 H124 119.3
C101 B1 C107 106.7(13)
C101 B1 C113 112.3(13)
C101 B1 C119 110.9(13)
C113 B1 C107 108.8(13)
C113 B1 C119 109.9(12)
C119 B1 C107 108.2(12)
C202 C201 B2 122.6(10)
C206 C201 C202 114.6(10)
C206 C201 B2 122.9(10)
C201 C202 H202 118.7
C203 C202 C201 122.7(11)
C203 C202 H202 118.7
C202 C203 H203 119.6
C202 C203 C204 120.8(10)
C204 C203 H203 119.6
C203 C204 H204 120.8
C205 C204 C203 118.5(10)
C205 C204 H204 120.8
C204 C205 H205 119.8
C204 C205 C206 120.3(10)
C206 C205 H205 119.8
C201 C206 H206 118.4
C205 C206 C201 123.1(10)
C205 C206 H206 118.4
C208 C207 B2 123.2(11)
C212 C207 C208 114.8(10)
C212 C207 B2 121.8(10)
C207 C208 H208 119.4
C209 C208 C207 121.2(12)
C209 C208 H208 119.4
C208 C209 H209 119.7
C210 C209 C208 120.6(11)
C210 C209 H209 119.7
C209 C210 H210 120.0
C209 C210 C211 119.9(11)
C211 C210 H210 120.0
C210 C211 H211 120.2
C212 C211 C210 119.6(13)
C212 C211 H211 120.2
C207 C212 H212 118.2
C211 C212 C207 123.7(11)
C211 C212 H212 118.2
C214 C213 B2 121.0(13)
C218 C213 C214 114.7(13)
C218 C213 B2 124.2(14)
C213 C214 H214 118.7
C213 C214 C215 122.7(15)
C215 C214 H214 118.7
C214 C215 H215 120.1
C216 C215 C214 119.8(17)
C216 C215 H215 120.1
C215 C216 H216 120.0
C215 C216 C217 120.0(14)
C217 C216 H216 120.0
C216 C217 H217 120.4
C216 C217 C218 119.2(17)
C218 C217 H217 120.4
C213 C218 C217 123.4(17)
C213 C218 H218 118.3
C217 C218 H218 118.3
C220 C219 C224 113.9(13)
C220 C219 B2 124.4(11)
C224 C219 B2 121.7(11)
C219 C220 H220 118.7
C221 C220 C219 122.5(13)
C221 C220 H220 118.7
C220 C221 H221 119.0
C222 C221 C220 122.0(14)
C222 C221 H221 119.0
C221 C222 H222 120.3
C221 C222 C223 119.4(17)
C223 C222 H222 120.3
C222 C223 H223 120.4
C224 C223 C222 119.3(14)
C224 C223 H223 120.4
C219 C224 H224 118.6
C223 C224 C219 122.8(12)
C223 C224 H224 118.6
C201 B2 C207 107.8(10)
C201 B2 C213 107.6(10)
C213 B2 C207 109.3(10)
C219 B2 C201 109.7(10)
C219 B2 C207 112.8(10)
C219 B2 C213 109.5(11)

loop_
_geom_bond_atom_site_label_1
_geom_bond_atom_site_label_2
_geom_bond_distance
Pt1 S1 2.353(3)
Pt1 S2 2.372(4)
Pt1 P1 2.292(3)
Pt1 P2 2.284(3)
S1 C1 1.831(13)
S1 C29 1.724(14)
S2 C15 1.865(13)
S2 C35 1.736(15)
P1 C2 1.809(11)
P1 C3 1.778(12)
P1 C9 1.806(11)
P2 C16 1.829(11)
P2 C17 1.796(11)
P2 C23 1.770(13)
O2 C49 1.411(19)
O2 C72 1.48(2)
O2 C72A 1.48(3)
O4 C63 1.402(18)
O4 C78 1.48(2)
O1A C44 1.42(2)
O1A C69A 1.48(3)
O3 C56 1.413(18)
O3 C75 1.48(2)
O1 C44 1.420(19)
O1 C69 1.49(2)
O3A C56 1.42(2)
O3A C75A 1.62(17)
C1 H1A 0.9900
C1 H1B 0.9900
C1 C2 1.528(16)
C2 H2A 0.9900
C2 H2B 0.9900
C3 C4 1.420(15)
C3 C8 1.413(14)
C4 H4 0.9500
C4 C5 1.361(16)
C5 H5 0.9500
C5 C6 1.416(16)
C6 H6 0.9500
C6 C7 1.383(17)
C7 H7 0.9500
C7 C8 1.343(16)
C8 H8 0.9500
C9 C10 1.376(17)
C9 C14 1.390(17)
C10 H10 0.9500
C10 C11 1.389(15)
C11 H11 0.9500
C11 C12 1.367(18)
C12 H12 0.9500
C12 C13 1.392(19)
C13 H13 0.9500
C13 C14 1.385(17)
C14 H14 0.9500
C15 H15A 0.9900
C15 H15B 0.9900
C15 C16 1.494(19)
C16 H16A 0.9900
C16 H16B 0.9900
C17 C18 1.390(16)
C17 C22 1.387(17)
C18 H18 0.9500
C18 C19 1.389(18)
C19 H19 0.9500
C19 C20 1.37(2)
C20 H20 0.9500
C20 C21 1.378(19)
C21 H21 0.9500
C21 C22 1.405(17)
C22 H22 0.9500
C23 C24 1.437(15)
C23 C28 1.394(15)
C24 H24 0.9500
C24 C25 1.343(17)
C25 H25 0.9500
C25 C26 1.379(17)
C26 H26 0.9500
C26 C27 1.384(17)
C27 H27 0.9500
C27 C28 1.392(18)
C28 H28 0.9500
C29 C30 1.418(17)
C29 C34 1.420(17)
C30 H30 0.9500
C30 C31 1.34(2)
C31 H31 0.9500
C31 C32 1.38(2)
C32 C33 1.43(2)
C32 C41 1.45(2)
C33 H33 0.9500
C33 C34 1.387(19)
C34 H34 0.9500
C35 C36 1.398(19)
C35 C40 1.407(17)
C36 H36 0.9500
C36 C37 1.351(19)
C37 H37 0.9500
C37 C38 1.41(2)
C38 C39 1.37(2)
C38 C59 1.47(2)
C39 H39 0.9500
C39 C40 1.35(2)
C40 H40 0.9500
C41 C42 1.37(3)
C41 C46 1.42(3)
C42 H42 0.9500
C42 C43 1.42(3)
C43 C44 1.39(3)
C43 C68 1.46(3)
C44 C45 1.34(4)
C45 C46 1.39(3)
C45 C47 1.54(3)
C46 H46 0.9500
C47 H47A 0.9900
C47 H47B 0.9900
C47 C48 1.45(5)
C48 C49 1.38(5)
C48 C53 1.37(4)
C49 C50 1.38(6)
C50 C51 1.46(4)
C50 C54 1.49(5)
C51 H51 0.9500
C51 C52 1.41(5)
C52 H52 0.9500
C52 C53 1.36(5)
C53 H53 0.9500
C54 H54A 0.9900
C54 H54B 0.9900
C54 C55 1.50(3)
C55 C56 1.41(3)
C55 C60 1.40(3)
C56 C57 1.35(3)
C57 C58 1.39(2)
C57 C61 1.54(3)
C58 H58 0.9500
C58 C59 1.39(2)
C59 C60 1.38(2)
C60 H60 0.9500
C61 H61A 0.9900
C61 H61B 0.9900
C61 C62 1.51(4)
C62 C63 1.36(4)
C62 C67 1.39(3)
C63 C64 1.50(4)
C64 C65 1.45(3)
C64 C68 1.46(4)
C65 H65 0.9500
C65 C66 1.34(4)
C66 H66 0.9500
C66 C67 1.35(4)
C67 H67 0.9500
C68 H68A 0.9900
C68 H68B 0.9900
C78 H78A 0.9900
C78 H78B 0.9900
C78 C79 1.53(2)
C79 H79A 0.9900
C79 H79B 0.9900
C79 C80 1.55(2)
C80 H80A 0.9800
C80 H80B 0.9800
C80 H80C 0.9800
C69A H69A 0.9900
C69A H69B 0.9900
C69A C70A 1.54(2)
C70A H70A 0.9900
C70A H70B 0.9900
C70A C71A 1.54(2)
C71A H71A 0.9800
C71A H71B 0.9800
C71A H71C 0.9800
C72 H72A 0.9900
C72 H72B 0.9900
C72 C73 1.54(2)
C73 H73A 0.9900
C73 H73B 0.9900
C73 C74 1.54(2)
C74 H74A 0.9800
C74 H74B 0.9800
C74 H74C 0.9800
C75 H75A 0.9900
C75 H75B 0.9900
C75 C76 1.54(2)
C76 H76A 0.9900
C76 H76B 0.9900
C76 C77 1.53(2)
C77 H77A 0.9800
C77 H77B 0.9800
C77 H77C 0.9800
C69 H69C 0.9900
C69 H69D 0.9900
C69 C70 1.53(2)
C70 H70C 0.9900
C70 H70D 0.9900
C70 C71 1.54(2)
C71 H71D 0.9800
C71 H71E 0.9800
C71 H71F 0.9800
C72A H72C 0.9900
C72A H72D 0.9900
C72A C73A 1.54(2)
C73A H73C 0.9900
C73A H73D 0.9900
C73A C74A 1.54(2)
C74A H74D 0.9800
C74A H74E 0.9800
C74A H74F 0.9800
C75A H75C 0.9900
C75A H75D 0.9900
C75A C76A 1.54(2)
C76A H76C 0.9900
C76A H76D 0.9900
C76A C77A 1.54(2)
C77A H77D 0.9800
C77A H77E 0.9800
C77A H77F 0.9800
C101 C102 1.36(3)
C101 C106 1.39(2)
C101 B1 1.60(2)
C102 H102 0.9500
C102 C103 1.51(2)
C103 H103 0.9500
C103 C104 1.33(2)
C104 H104 0.9500
C104 C105 1.37(2)
C105 H105 0.9500
C105 C106 1.38(2)
C106 H106 0.9500
C107 C108 1.35(2)
C107 C112 1.35(2)
C107 B1 1.68(3)
C108 H108 0.9500
C108 C109 1.37(2)
C109 H109 0.9500
C109 C110 1.33(2)
C110 H110 0.9500
C110 C111 1.36(3)
C111 H111 0.9500
C111 C112 1.42(3)
C112 H112 0.9500
C113 C114 1.424(17)
C113 C118 1.381(19)
C113 B1 1.62(2)
C114 H114 0.9500
C114 C115 1.380(19)
C115 H115 0.9500
C115 C116 1.34(2)
C116 H116 0.9500
C116 C117 1.40(2)
C117 H117 0.9500
C117 C118 1.381(19)
C118 H118 0.9500
C119 C120 1.384(19)
C119 C124 1.39(2)
C119 B1 1.662(19)
C120 H120 0.9500
C120 C121 1.396(18)
C121 H121 0.9500
C121 C122 1.36(2)
C122 H122 0.9500
C122 C123 1.38(2)
C123 H123 0.9500
C123 C124 1.411(19)
C124 H124 0.9500
C201 C202 1.401(16)
C201 C206 1.401(15)
C201 B2 1.652(17)
C202 H202 0.9500
C202 C203 1.382(16)
C203 H203 0.9500
C203 C204 1.384(16)
C204 H204 0.9500
C204 C205 1.371(15)
C205 H205 0.9500
C205 C206 1.389(15)
C206 H206 0.9500
C207 C208 1.431(15)
C207 C212 1.398(17)
C207 B2 1.666(17)
C208 H208 0.9500
C208 C209 1.405(15)
C209 H209 0.9500
C209 C210 1.352(17)
C210 H210 0.9500
C210 C211 1.395(17)
C211 H211 0.9500
C211 C212 1.371(16)
C212 H212 0.9500
C213 C214 1.39(2)
C213 C218 1.36(2)
C213 B2 1.656(18)
C214 H214 0.9500
C214 C215 1.423(18)
C215 H215 0.9500
C215 C216 1.33(2)
C216 H216 0.9500
C216 C217 1.36(2)
C217 H217 0.9500
C217 C218 1.42(2)
C218 H218 0.9500
C219 C220 1.409(17)
C219 C224 1.434(17)
C219 B2 1.61(2)
C220 H220 0.9500
C220 C221 1.37(2)
C221 H221 0.9500
C221 C222 1.35(2)
C222 H222 0.9500
C222 C223 1.39(2)
C223 H223 0.9500
C223 C224 1.378(19)
C224 H224 0.9500

loop_
_geom_torsion_atom_site_label_1
_geom_torsion_atom_site_label_2
_geom_torsion_atom_site_label_3
_geom_torsion_atom_site_label_4
_geom_torsion
Pt1 S1 C1 C2 -30.7(10)
Pt1 S1 C29 C30 -155.4(10)
Pt1 S1 C29 C34 30.3(13)
Pt1 S2 C15 C16 -30.1(10)
Pt1 S2 C35 C36 115.1(11)
Pt1 S2 C35 C40 -61.4(12)
Pt1 P1 C2 C1 -50.6(9)
Pt1 P1 C3 C4 -175.8(6)
Pt1 P1 C3 C8 9.9(10)
Pt1 P1 C9 C10 91.2(10)
Pt1 P1 C9 C14 -84.1(10)
Pt1 P2 C16 C15 -49.7(9)
Pt1 P2 C17 C18 156.0(11)
Pt1 P2 C17 C22 -28.7(13)
Pt1 P2 C23 C24 132.5(8)
Pt1 P2 C23 C28 -48.8(10)
S1 C1 C2 P1 53.6(11)
S1 C29 C30 C31 -174.3(13)
S1 C29 C34 C33 175.5(11)
S2 C15 C16 P2 52.5(10)
S2 C35 C36 C37 -179.8(12)
S2 C35 C40 C39 -178.1(12)
P1 C3 C4 C5 -175.7(9)
P1 C3 C8 C7 177.0(9)
P1 C9 C10 C11 -172.3(9)
P1 C9 C14 C13 173.5(11)
P2 C17 C18 C19 177.7(14)
P2 C17 C22 C21 -173.9(13)
P2 C23 C24 C25 179.1(9)
P2 C23 C28 C27 179.7(9)
O2 C49 C50 C51 180(2)
O2 C49 C50 C54 -11(4)
O2 C72 C73 C74 168(6)
O2 C72A C73A C74A 105(11)
O4 C63 C64 C65 176.6(17)
O4 C63 C64 C68 -16(3)
O4 C78 C79 C80 177(4)
O1A C44 C45 C46 -162(7)
O1A C44 C45 C47 19(9)
O1A C69A C70A C71A 90(11)
O3 C56 C57 C58 179(3)
O3 C56 C57 C61 -5(5)
O3 C75 C76 C77 76(6)
O1 C44 C45 C46 169(4)
O1 C44 C45 C47 -11(6)
O1 C69 C70 C71 -164(6)
O3A C56 C57 C58 -163(9)
O3A C56 C57 C61 12(10)
O3A C75A C76A C77A 87(11)
C1 S1 C29 C30 94.0(11)
C1 S1 C29 C34 -80.4(12)
C2 P1 C3 C4 70.7(9)
C2 P1 C3 C8 -103.6(9)
C2 P1 C9 C10 -149.8(10)
C2 P1 C9 C14 34.8(12)
C3 P1 C2 C1 69.7(10)
C3 P1 C9 C10 -39.0(11)
C3 P1 C9 C14 145.7(10)
C3 C4 C5 C6 -2.1(17)
C4 C3 C8 C7 2.6(15)
C4 C5 C6 C7 3.6(17)
C5 C6 C7 C8 -2.1(18)
C6 C7 C8 C3 -1.1(17)
C8 C3 C4 C5 -0.9(15)
C9 P1 C2 C1 -177.1(9)
C9 P1 C3 C4 -44.0(9)
C9 P1 C3 C8 141.7(9)
C9 C10 C11 C12 -1.8(19)
C10 C9 C14 C13 -2(2)
C10 C11 C12 C13 -1(2)
C11 C12 C13 C14 2(2)
C12 C13 C14 C9 -1(2)
C14 C9 C10 C11 3.0(19)
C15 S2 C35 C36 -133.1(12)
C15 S2 C35 C40 50.4(13)
C16 P2 C17 C18 41.7(13)
C16 P2 C17 C22 -143.0(12)
C16 P2 C23 C24 -113.1(10)
C16 P2 C23 C28 65.6(10)
C17 P2 C16 C15 72.8(9)
C17 P2 C23 C24 -1.5(11)
C17 P2 C23 C28 177.3(9)
C17 C18 C19 C20 -4(3)
C18 C17 C22 C21 1(2)
C18 C19 C20 C21 2(3)
C19 C20 C21 C22 1(3)
C20 C21 C22 C17 -3(3)
C22 C17 C18 C19 2(2)
C23 P2 C16 C15 -174.4(8)
C23 P2 C17 C18 -68.6(13)
C23 P2 C17 C22 106.7(12)
C23 C24 C25 C26 -1.6(18)
C24 C23 C28 C27 -1.4(17)
C24 C25 C26 C27 3.9(19)
C25 C26 C27 C28 -4.8(19)
C26 C27 C28 C23 3.7(19)
C28 C23 C24 C25 0.4(16)
C29 S1 C1 C2 84.6(10)
C29 C30 C31 C32 0(3)
C30 C29 C34 C33 1(2)
C30 C31 C32 C33 -2(3)
C30 C31 C32 C41 176.3(18)
C31 C32 C33 C34 4(2)
C31 C32 C41 C42 -148(2)
C31 C32 C41 C46 33(3)
C32 C33 C34 C29 -4(2)
C32 C41 C42 C43 175(3)
C32 C41 C46 C45 -178(3)
C33 C32 C41 C42 30(3)
C33 C32 C41 C46 -149(2)
C34 C29 C30 C31 0(2)
C35 S2 C15 C16 -143.7(9)
C35 C36 C37 C38 0(2)
C36 C35 C40 C39 5(2)
C36 C37 C38 C39 1(2)
C36 C37 C38 C59 -178.8(17)
C37 C38 C39 C40 1(3)
C37 C38 C59 C58 -154(2)
C37 C38 C59 C60 31(3)
C38 C39 C40 C35 -5(3)
C38 C59 C60 C55 -178(2)
C39 C38 C59 C58 27(3)
C39 C38 C59 C60 -149(2)
C40 C35 C36 C37 -3(2)
C41 C32 C33 C34 -174.5(17)
C41 C42 C43 C44 3(5)
C41 C42 C43 C68 173(3)
C42 C41 C46 C45 3(4)
C42 C43 C44 O1A 164(6)
C42 C43 C44 O1 -171(4)
C42 C43 C44 C45 3(6)
C42 C43 C68 C64 -44(5)
C43 C44 C45 C46 -6(7)
C43 C44 C45 C47 174(4)
C44 O1A C69A C70A 141(7)
C44 O1 C69 C70 166(6)
C44 C43 C68 C64 126(4)
C44 C45 C46 C41 3(5)
C44 C45 C47 C48 -132(4)
C45 C47 C48 C49 64(4)
C45 C47 C48 C53 -102(4)
C46 C41 C42 C43 -6(4)
C46 C45 C47 C48 48(5)
C47 C45 C46 C41 -178(3)
C47 C48 C49 O2 13(5)
C47 C48 C49 C50 -166(3)
C47 C48 C53 C52 165(3)
C48 C49 C50 C51 -1(5)
C48 C49 C50 C54 168(3)
C49 O2 C72 C73 -175(5)
C49 O2 C72A C73A 174(6)
C49 C48 C53 C52 -1(5)
C49 C50 C51 C52 0(4)
C49 C50 C54 C55 -64(4)
C50 C51 C52 C53 1(5)
C50 C54 C55 C56 124(4)
C50 C54 C55 C60 -64(4)
C51 C50 C54 C55 105(3)
C51 C52 C53 C48 0(5)
C53 C48 C49 O2 -179(2)
C53 C48 C49 C50 2(5)
C54 C50 C51 C52 -170(2)
C54 C55 C56 O3 -2(6)
C54 C55 C56 O3A -13(8)
C54 C55 C56 C57 -174(3)
C54 C55 C60 C59 175(3)
C55 C56 C57 C58 -7(5)
C55 C56 C57 C61 168(3)
C56 O3 C75 C76 -178(3)
C56 O3A C75A C76A 159(7)
C56 C55 C60 C59 -13(5)
C56 C57 C58 C59 0(5)
C56 C57 C61 C62 -121(3)
C57 C58 C59 C38 -175(2)
C57 C58 C59 C60 1(4)
C57 C61 C62 C63 70(3)
C57 C61 C62 C67 -100(3)
C58 C57 C61 C62 54(4)
C58 C59 C60 C55 6(4)
C59 C38 C39 C40 -178.9(17)
C60 C55 C56 O3 -174(3)
C60 C55 C56 O3A 174(7)
C60 C55 C56 C57 13(5)
C61 C57 C58 C59 -175(3)
C61 C62 C63 O4 11(4)
C61 C62 C63 C64 -162(2)
C61 C62 C67 C66 171(2)
C62 C63 C64 C65 -10(3)
C62 C63 C64 C68 157(3)
C63 O4 C78 C79 87(4)
C63 C62 C67 C66 1(4)
C63 C64 C65 C66 5(3)
C63 C64 C68 C43 -68(3)
C64 C65 C66 C67 2(4)
C65 C64 C68 C43 96(4)
C65 C66 C67 C62 -6(4)
C67 C62 C63 O4 -179.1(17)
C67 C62 C63 C64 8(4)
C68 C43 C44 O1A -6(7)
C68 C43 C44 O1 19(7)
C68 C43 C44 C45 -167(4)
C68 C64 C65 C66 -161(3)
C78 O4 C63 C62 78(3)
C78 O4 C63 C64 -108(3)
C69A O1A C44 O1 -43(10)
C69A O1A C44 C43 89(8)
C69A O1A C44 C45 -113(9)
C72 O2 C49 C48 97(4)
C72 O2 C49 C50 -84(4)
C72 O2 C72A C73A 66(10)
C75 O3 C56 O3A 116(21)
C75 O3 C56 C55 83(5)
C75 O3 C56 C57 -103(4)
C69 O1 C44 O1A 149(14)
C69 O1 C44 C43 90(6)
C69 O1 C44 C45 -85(6)
C72A O2 C49 C48 70(6)
C72A O2 C49 C50 -111(5)
C72A O2 C72 C73 -93(10)
C75A O3A C56 O3 -27(16)
C75A O3A C56 C55 125(8)
C75A O3A C56 C57 -76(11)
C101 C102 C103 C104 0(2)
C102 C101 C106 C105 0(2)
C102 C101 B1 C107 168.4(13)
C102 C101 B1 C113 49.3(19)
C102 C101 B1 C119 -74.1(17)
C102 C103 C104 C105 -8(3)
C103 C104 C105 C106 11(3)
C104 C105 C106 C101 -7(2)
C106 C101 C102 C103 3(2)
C106 C101 B1 C107 -15.6(18)
C106 C101 B1 C113 -134.7(15)
C106 C101 B1 C119 102.0(17)
C107 C108 C109 C110 0(3)
C108 C107 C112 C111 -1(4)
C108 C107 B1 C101 -98.9(17)
C108 C107 B1 C113 22(2)
C108 C107 B1 C119 141.8(15)
C108 C109 C110 C111 0(4)
C109 C110 C111 C112 0(5)
C110 C111 C112 C107 1(5)
C112 C107 C108 C109 0(3)
C112 C107 B1 C101 76(2)
C112 C107 B1 C113 -162.8(19)
C112 C107 B1 C119 -43(2)
C113 C114 C115 C116 0(2)
C114 C113 C118 C117 1(2)
C114 C113 B1 C101 41(2)
C114 C113 B1 C107 -76.9(17)
C114 C113 B1 C119 164.8(13)
C114 C115 C116 C117 3(3)
C115 C116 C117 C118 -4(2)
C116 C117 C118 C113 2(2)
C118 C113 C114 C115 -2(2)
C118 C113 B1 C101 -147.0(15)
C118 C113 B1 C107 95.1(17)
C118 C113 B1 C119 -23(2)
C119 C120 C121 C122 -1.2(19)
C120 C119 C124 C123 1(2)
C120 C119 B1 C101 19(2)
C120 C119 B1 C107 135.4(13)
C120 C119 B1 C113 -106.0(15)
C120 C121 C122 C123 2(2)
C121 C122 C123 C124 -2(2)
C122 C123 C124 C119 0(2)
C124 C119 C120 C121 -0.4(19)
C124 C119 B1 C101 -162.3(14)
C124 C119 B1 C107 -45.6(17)
C124 C119 B1 C113 73.1(17)
B1 C101 C102 C103 179.4(13)
B1 C101 C106 C105 -175.7(15)
B1 C107 C108 C109 175.6(15)
B1 C107 C112 C111 -176(3)
B1 C113 C114 C115 171.0(15)
B1 C113 C118 C117 -171.3(16)
B1 C119 C120 C121 178.7(12)
B1 C119 C124 C123 -178.0(13)
C201 C202 C203 C204 1(2)
C202 C201 C206 C205 4.0(19)
C202 C201 B2 C207 45.6(16)
C202 C201 B2 C213 163.3(12)
C202 C201 B2 C219 -77.6(15)
C202 C203 C204 C205 1(2)
C203 C204 C205 C206 -0.3(19)
C204 C205 C206 C201 -2(2)
C206 C201 C202 C203 -4(2)
C206 C201 B2 C207 -135.3(12)
C206 C201 B2 C213 -17.6(17)
C206 C201 B2 C219 101.4(14)
C207 C208 C209 C210 3.0(15)
C208 C207 C212 C211 -3.1(14)
C208 C207 B2 C201 -140.3(10)
C208 C207 B2 C213 103.1(13)
C208 C207 B2 C219 -19.0(14)
C208 C209 C210 C211 -4.7(15)
C209 C210 C211 C212 2.5(16)
C210 C211 C212 C207 1.6(16)
C212 C207 C208 C209 0.8(14)
C212 C207 B2 C201 44.4(13)
C212 C207 B2 C213 -72.2(13)
C212 C207 B2 C219 165.6(9)
C213 C214 C215 C216 2(2)
C214 C213 C218 C217 4(2)
C214 C213 B2 C201 -70.2(14)
C214 C213 B2 C207 46.6(15)
C214 C213 B2 C219 170.7(11)
C214 C215 C216 C217 0(2)
C215 C216 C217 C218 0(2)
C216 C217 C218 C213 -2(2)
C218 C213 C214 C215 -4.1(19)
C218 C213 B2 C201 105.8(14)
C218 C213 B2 C207 -137.4(13)
C218 C213 B2 C219 -13.3(16)
C219 C220 C221 C222 -2(2)
C220 C219 C224 C223 0.0(18)
C220 C219 B2 C201 2.2(16)
C220 C219 B2 C207 -118.0(12)
C220 C219 B2 C213 120.1(12)
C220 C221 C222 C223 2(3)
C221 C222 C223 C224 -2(2)
C222 C223 C224 C219 1(2)
C224 C219 C220 C221 0.5(18)
C224 C219 B2 C201 -174.7(10)
C224 C219 B2 C207 65.1(14)
C224 C219 B2 C213 -56.9(14)
B2 C201 C202 C203 175.5(13)
B2 C201 C206 C205 -175.2(12)
B2 C207 C208 C209 -174.8(9)
B2 C207 C212 C211 172.6(10)
B2 C213 C214 C215 172.3(11)
B2 C213 C218 C217 -171.9(12)
B2 C219 C220 C221 -176.7(13)
B2 C219 C224 C223 177.2(12)

loop_
_smtbx_masks_void_nr
_smtbx_masks_void_average_x
_smtbx_masks_void_average_y
_smtbx_masks_void_average_z
_smtbx_masks_void_volume
_smtbx_masks_void_count_electrons
1 0.624 0.365 0.162 420.7 91.2
2 -0.546 0.635 0.838 420.7 91.5
3 0.500 0.000 0.500 229.5 36.1
